data_2012498
loop_
_publ_author_name
'Mach, Karel'
'Kubi\<sta, Ji\<r\'i'
'C\'isa\<rov\'a, Ivana'
'\<St\<epni\<cka, Petr'

_publ_section_title
'[\m-1\k^2^<i>O</i>,<i>O</i>':2(\h^5^)-Cyclopentadienylcarboxylato][2(\h^5^)-diphenylphosphinocyclopentadienyl]bis[1,1(\h^5^)-tetramethylcyclopentadienyl]iron(II)titanium(III)'
_journal_issue 2
_journal_name_full 'Acta Crystallographica Section C'
_journal_page_first m116
_journal_page_last m118
_journal_paper_doi 10.1107/S0108270101019370
_journal_volume 58
_journal_year 2002
_chemical_formula_iupac '[Fe Ti (C9 H13)2 (C6 H4 O2) (C17 H14 P)]'
_chemical_formula_moiety 'C41 H44 Fe O2 P Ti'
_chemical_formula_sum 'C41 H44 Fe O2 P Ti'
_chemical_formula_weight 703.48
_chemical_name_systematic
;
\m-1\k^2^O,O':2(\h^5^)-Cyclopentadienylcarboxylato-
2(\h^5^)-diphenylphosphinocyclopentadienyl-bis[1,1(\h^5^)-
tetramethylcyclopentadienyl]iron(II)titanium(III)
;
_space_group_IT_number 14
_symmetry_cell_setting monoclinic
_symmetry_space_group_name_Hall '-P 2ybc'
_symmetry_space_group_name_H-M 'P 1 21/c 1'
_atom_sites_solution_hydrogens geom
_atom_sites_solution_primary direct
_atom_sites_solution_secondary difmap
_cell_angle_alpha 90
_cell_angle_beta 97.3941(5)
_cell_angle_gamma 90
_cell_formula_units_Z 4
_cell_length_a 8.46600(10)
_cell_length_b 29.5260(3)
_cell_length_c 14.10020(10)
_cell_measurement_reflns_used 97200
_cell_measurement_temperature 150
_cell_measurement_theta_max 27.5
_cell_measurement_theta_min 1.0
_cell_volume 3495.28(6)
_computing_cell_refinement 'HKL SCALEPACK (Otwinowski & Minor 1997)'
_computing_data_collection 'COLLECT (Nonius, 1997-2000)'
_computing_data_reduction 'HKL DENZO (Otwinowski & Minor 1997) and SCALEPACK'
_computing_molecular_graphics 'PLATON (Spek, 1999)'
_computing_publication_material 'SHELXL97 and PLATON'
_computing_structure_refinement 'SHELXL97 (Sheldrick, 1997)'
_computing_structure_solution 'SIR92 (Altomare et al., 1994)'
_diffrn_ambient_temperature 150
_diffrn_detector_area_resol_mean .110
_diffrn_measured_fraction_theta_full .995
_diffrn_measured_fraction_theta_max .995
_diffrn_measurement_device_type 'Nonius KappaCCD area-detector'
_diffrn_measurement_method \w
_diffrn_radiation_monochromator graphite
_diffrn_radiation_source 'fine-focus sealed tube'
_diffrn_radiation_type MoK\a
_diffrn_radiation_wavelength .71073
_diffrn_reflns_av_R_equivalents .049
_diffrn_reflns_av_sigmaI/netI .029
_diffrn_reflns_limit_h_max 10
_diffrn_reflns_limit_h_min 0
_diffrn_reflns_limit_k_max 38
_diffrn_reflns_limit_k_min -38
_diffrn_reflns_limit_l_max 18
_diffrn_reflns_limit_l_min -18
_diffrn_reflns_number 47188
_diffrn_reflns_theta_full 27.49
_diffrn_reflns_theta_max 27.49
_diffrn_reflns_theta_min 2.99
_diffrn_standards_number 0
_exptl_absorpt_coefficient_mu .724
_exptl_absorpt_correction_T_max .757
_exptl_absorpt_correction_T_min .606
_exptl_absorpt_correction_type multi-scan
_exptl_absorpt_process_details '(SORTAV; Blessing, 1997)'
_exptl_crystal_colour 'dark red-brown'
_exptl_crystal_density_diffrn 1.337
_exptl_crystal_density_meas ?
_exptl_crystal_description prism
_exptl_crystal_F_000 1476
_exptl_crystal_size_max .75
_exptl_crystal_size_mid .50
_exptl_crystal_size_min .40
_refine_diff_density_max .29
_refine_diff_density_min -.34
_refine_ls_extinction_method none
_refine_ls_goodness_of_fit_ref 1.043
_refine_ls_hydrogen_treatment constr
_refine_ls_matrix_type full
_refine_ls_number_parameters 415
_refine_ls_number_reflns 7976
_refine_ls_number_restraints 0
_refine_ls_restrained_S_all 1.043
_refine_ls_R_factor_all .040
_refine_ls_R_factor_gt .033
_refine_ls_shift/su_max .001
_refine_ls_shift/su_mean .000
_refine_ls_structure_factor_coef Fsqd
_refine_ls_weighting_details 'calc w = 1/[\s^2^(Fo^2^)+(0.0368P)^2^+1.8480P] where P=(Fo^2^+2Fc^2^)/3'
_refine_ls_weighting_scheme calc
_refine_ls_wR_factor_gt .082
_refine_ls_wR_factor_ref .085
_reflns_number_gt 6981
_reflns_number_total 7976
_reflns_threshold_expression I>2\s(I)
_cod_data_source_file gd1183.cif
_cod_data_source_block I
_cod_depositor_comments
;
The following automatic conversions were performed:

'_exptl_crystal_density_meas' value 'not measured' was changed to '?'
- the value is perceived as not measured.

Automatic conversion script
Id: cif_fix_values 3008 2015-01-20 13:52:24Z robertas 
;
_cod_original_sg_symbol_H-M 'P 21/c'
_cod_database_code 2012498
_cod_database_fobs_code 2012498

loop_
_symmetry_equiv_pos_as_xyz
'x, y, z'
'-x, y+1/2, -z+1/2'
'-x, -y, -z'
'x, -y-1/2, z-1/2'

loop_
_atom_site_label
_atom_site_fract_x
_atom_site_fract_y
_atom_site_fract_z
_atom_site_U_iso_or_equiv
_atom_site_adp_type
_atom_site_calc_flag
_atom_site_refinement_flags
_atom_site_occupancy
_atom_site_disorder_assembly
_atom_site_disorder_group
_atom_site_type_symbol
Fe .57108(3) .204214(7) .239415(16) .02484(7) Uani d . 1 . . Fe
Ti .95668(3) .050262(10) .247736(19) .02378(8) Uani d . 1 . . Ti
P .24225(5) .273465(14) .21997(3) .02787(10) Uani d . 1 . . P
O1 .95754(13) .12333(4) .24404(8) .0283(2) Uani d . 1 . . O
O2 .73241(13) .08608(4) .21874(8) .0264(2) Uani d . 1 . . O
C1 .72893(19) .16481(5) .17876(11) .0267(3) Uani d . 1 . . C
C2 .7902(2) .20966(6) .19218(13) .0314(4) Uani d . 1 . . C
H2 .8856 .2178 .2285 .038 Uiso calc R 1 . . H
C3 .6805(2) .23970(6) .14057(13) .0372(4) Uani d . 1 . . C
H3 .6911 .2710 .1374 .045 Uiso calc R 1 . . H
C4 .5515(2) .21382(6) .09454(13) .0359(4) Uani d . 1 . . C
H4 .4634 .2252 .0557 .043 Uiso calc R 1 . . H
C5 .5800(2) .16741(6) .11812(12) .0312(4) Uani d . 1 . . C
H5 .5139 .1432 .0978 .037 Uiso calc R 1 . . H
C6 .38382(19) .23626(5) .28874(12) .0273(3) Uani d . 1 . . C
C7 .3654(2) .18802(6) .29243(12) .0307(3) Uani d . 1 . . C
H7 .2811 .1714 .2609 .037 Uiso calc R 1 . . H
C8 .4981(2) .16998(6) .35243(12) .0325(4) Uani d . 1 . . C
H8 .5154 .1395 .3672 .039 Uiso calc R 1 . . H
C9 .5998(2) .20641(6) .38603(12) .0315(4) Uani d . 1 . . C
H9 .6955 .2040 .4262 .038 Uiso calc R 1 . . H
C10 .5298(2) .24711(6) .34747(12) .0288(3) Uani d . 1 . . C
H10 .5717 .2760 .3585 .035 Uiso calc R 1 . . H
C11 .80852(19) .12306(5) .21718(11) .0255(3) Uani d . 1 . . C
C12 .36132(19) .32536(6) .21845(13) .0313(4) Uani d . 1 . . C
C13 .4242(2) .33569(7) .13431(15) .0401(4) Uani d . 1 . . C
H13 .3999 .3173 .0809 .048 Uiso calc R 1 . . H
C14 .5220(3) .37288(8) .12909(18) .0519(6) Uani d . 1 . . C
H14 .5646 .3789 .0728 .062 Uiso calc R 1 . . H
C15 .5563(2) .40090(7) .2066(2) .0548(6) Uani d . 1 . . C
H15 .6222 .4259 .2029 .066 Uiso calc R 1 . . H
C16 .4929(2) .39200(7) .29052(18) .0484(5) Uani d . 1 . . C
H16 .5151 .4112 .3427 .058 Uiso calc R 1 . . H
C17 .3958(2) .35424(6) .29683(14) .0365(4) Uani d . 1 . . C
H17 .3540 .3483 .3534 .044 Uiso calc R 1 . . H
C18 .11076(19) .28714(6) .30973(12) .0280(3) Uani d . 1 . . C
C19 -.0129(2) .31774(6) .28428(14) .0353(4) Uani d . 1 . . C
H19 -.0212 .3322 .2252 .042 Uiso calc R 1 . . H
C20 -.1239(2) .32684(7) .34622(15) .0419(4) Uani d . 1 . . C
H20 -.2050 .3476 .3287 .050 Uiso calc R 1 . . H
C21 -.1147(2) .30530(7) .43359(14) .0392(4) Uani d . 1 . . C
H21 -.1899 .3112 .4746 .047 Uiso calc R 1 . . H
C22 .0070(2) .27491(7) .45975(14) .0394(4) Uani d . 1 . . C
H22 .0141 .2604 .5187 .047 Uiso calc R 1 . . H
C23 .1191(2) .26594(6) .39823(13) .0353(4) Uani d . 1 . . C
H23 .2007 .2454 .4166 .042 Uiso calc R 1 . . H
C30 1.1007(2) .00824(6) .37137(11) .0299(3) Uani d . 1 . . C
H30 1.1903 -.0078 .3590 .036 Uiso calc R 1 . . H
C31 1.10027(19) .05370(6) .40117(11) .0290(3) Uani d . 1 . . C
C32 .9399(2) .06473(6) .41159(11) .0301(3) Uani d . 1 . . C
C33 .8447(2) .02570(6) .38837(12) .0317(4) Uani d . 1 . . C
C34 .9437(2) -.00937(6) .36313(12) .0316(4) Uani d . 1 . . C
C35 1.2422(2) .08408(7) .42014(14) .0399(4) Uani d . 1 . . C
H35A 1.2736 .0864 .4879 .048 Uiso calc R 1 . . H
H35B 1.2157 .1136 .3944 .048 Uiso calc R 1 . . H
H35C 1.3285 .0718 .3903 .048 Uiso calc R 1 . . H
C36 .8814(2) .10879(7) .44673(13) .0422(4) Uani d . 1 . . C
H36A .7854 .1176 .4072 .051 Uiso calc R 1 . . H
H36B .9612 .1317 .4439 .051 Uiso calc R 1 . . H
H36C .8602 .1053 .5116 .051 Uiso calc R 1 . . H
C37 .6686(2) .02262(8) .39332(14) .0458(5) Uani d . 1 . . C
H37A .6281 -.0051 .3642 .055 Uiso calc R 1 . . H
H37B .6156 .0478 .3599 .055 Uiso calc R 1 . . H
H37C .6496 .0232 .4590 .055 Uiso calc R 1 . . H
C38 .8952(3) -.05746(7) .34001(14) .0444(5) Uani d . 1 . . C
H38A .8926 -.0741 .3983 .053 Uiso calc R 1 . . H
H38B .9706 -.0712 .3035 .053 Uiso calc R 1 . . H
H38C .7914 -.0578 .3035 .053 Uiso calc R 1 . . H
C40 1.0551(2) -.00696(6) .15835(12) .0310(4) Uani d . 1 . . C
H40 1.0843 -.0343 .1882 .037 Uiso calc R 1 . . H
C41 1.1577(2) .03072(6) .15180(12) .0313(4) Uani d . 1 . . C
C42 1.0674(2) .06464(6) .09884(11) .0303(3) Uani d . 1 . . C
C43 .9105(2) .04824(6) .07489(11) .0284(3) Uani d . 1 . . C
C44 .9014(2) .00394(6) .11205(11) .0294(3) Uani d . 1 . . C
C45 1.3338(2) .03217(8) .18530(14) .0438(5) Uani d . 1 . . C
H45A 1.3915 .0257 .1326 .053 Uiso calc R 1 . . H
H45B 1.3598 .0100 .2346 .053 Uiso calc R 1 . . H
H45C 1.3624 .0617 .2101 .053 Uiso calc R 1 . . H
C46 1.1289(2) .10963(7) .07051(13) .0391(4) Uani d . 1 . . C
H46A 1.1251 .1109 .0022 .047 Uiso calc R 1 . . H
H46B 1.2369 .1134 .0997 .047 Uiso calc R 1 . . H
H46C 1.0640 .1334 .0914 .047 Uiso calc R 1 . . H
C47 .7770(2) .07199(6) .01381(12) .0361(4) Uani d . 1 . . C
H47A .7741 .0623 -.0514 .043 Uiso calc R 1 . . H
H47B .7940 .1041 .0175 .043 Uiso calc R 1 . . H
H47C .6777 .0648 .0363 .043 Uiso calc R 1 . . H
C48 .7570(2) -.02593(7) .09934(13) .0390(4) Uani d . 1 . . C
H48A .6735 -.0121 .1294 .047 Uiso calc R 1 . . H
H48B .7831 -.0549 .1282 .047 Uiso calc R 1 . . H
H48C .7219 -.0299 .0324 .047 Uiso calc R 1 . . H

loop_
_atom_site_aniso_label
_atom_site_aniso_U_11
_atom_site_aniso_U_22
_atom_site_aniso_U_33
_atom_site_aniso_U_12
_atom_site_aniso_U_13
_atom_site_aniso_U_23
Fe .02460(12) .02365(12) .02713(12) .00319(8) .00659(9) -.00018(9)
Ti .02200(14) .02672(15) .02231(14) .00377(10) .00171(10) .00053(11)
P .0247(2) .0295(2) .0292(2) .00203(16) .00268(16) -.00304(17)
O1 .0243(6) .0290(6) .0315(6) .0020(4) .0028(5) -.0015(5)
O2 .0236(5) .0271(6) .0283(6) .0025(4) .0031(4) .0002(4)
C1 .0266(8) .0284(8) .0264(8) .0049(6) .0087(6) -.0005(6)
C2 .0277(8) .0300(8) .0385(9) .0013(6) .0122(7) .0020(7)
C3 .0425(10) .0307(9) .0420(10) .0065(7) .0201(8) .0091(8)
C4 .0393(10) .0416(10) .0284(8) .0145(8) .0101(7) .0069(7)
C5 .0310(9) .0361(9) .0269(8) .0069(7) .0047(7) -.0036(7)
C6 .0248(8) .0285(8) .0297(8) .0025(6) .0080(6) -.0034(6)
C7 .0285(8) .0293(8) .0358(9) -.0014(7) .0100(7) -.0026(7)
C8 .0352(9) .0306(9) .0337(9) .0044(7) .0125(7) .0057(7)
C9 .0300(9) .0377(9) .0273(8) .0064(7) .0055(7) -.0003(7)
C10 .0281(8) .0292(8) .0292(8) .0033(6) .0043(6) -.0056(7)
C11 .0267(8) .0284(8) .0222(7) .0028(6) .0064(6) -.0025(6)
C12 .0247(8) .0285(8) .0403(9) .0061(6) .0022(7) .0039(7)
C13 .0350(10) .0412(10) .0442(10) .0068(8) .0053(8) .0107(8)
C14 .0398(11) .0486(12) .0681(15) .0041(9) .0093(10) .0269(11)
C15 .0313(10) .0357(11) .0952(19) .0015(8) .0004(11) .0234(12)
C16 .0323(10) .0312(10) .0776(15) .0054(8) -.0091(10) -.0073(10)
C17 .0280(9) .0321(9) .0483(11) .0050(7) .0007(8) -.0034(8)
C18 .0225(8) .0288(8) .0325(8) -.0003(6) .0023(6) -.0046(7)
C19 .0288(9) .0359(9) .0409(10) .0055(7) .0033(7) .0023(8)
C20 .0274(9) .0416(10) .0567(12) .0092(7) .0053(8) -.0052(9)
C21 .0281(9) .0446(10) .0463(11) -.0007(8) .0108(8) -.0115(9)
C22 .0372(10) .0471(11) .0349(9) .0034(8) .0081(8) -.0028(8)
C23 .0287(9) .0415(10) .0356(9) .0071(7) .0031(7) .0001(8)
C30 .0284(8) .0360(9) .0247(8) .0065(7) .0006(6) .0049(7)
C31 .0257(8) .0375(9) .0229(7) .0011(7) -.0006(6) .0019(7)
C32 .0274(8) .0401(9) .0223(7) .0057(7) .0014(6) .0013(7)
C33 .0258(8) .0456(10) .0231(8) -.0014(7) .0007(6) .0070(7)
C34 .0340(9) .0363(9) .0231(8) -.0013(7) -.0015(7) .0060(7)
C35 .0317(9) .0497(11) .0370(10) -.0077(8) -.0003(8) -.0004(8)
C36 .0445(11) .0519(12) .0301(9) .0147(9) .0042(8) -.0041(8)
C37 .0275(9) .0709(14) .0389(10) -.0023(9) .0039(8) .0127(10)
C38 .0575(13) .0387(10) .0349(10) -.0095(9) -.0018(9) .0076(8)
C40 .0359(9) .0317(8) .0258(8) .0106(7) .0056(7) .0009(7)
C41 .0272(8) .0409(10) .0264(8) .0075(7) .0056(6) .0003(7)
C42 .0323(9) .0354(9) .0239(8) .0053(7) .0064(6) .0005(7)
C43 .0301(8) .0333(9) .0218(7) .0078(7) .0038(6) -.0019(6)
C44 .0319(9) .0321(8) .0244(8) .0039(7) .0045(6) -.0046(6)
C45 .0283(9) .0670(14) .0362(10) .0090(9) .0050(8) .0041(9)
C46 .0411(10) .0424(10) .0349(9) -.0012(8) .0086(8) .0043(8)
C47 .0384(10) .0434(10) .0254(8) .0126(8) -.0004(7) -.0021(7)
C48 .0417(10) .0404(10) .0344(9) -.0040(8) .0027(8) -.0064(8)

loop_
_atom_type_symbol
_atom_type_description
_atom_type_scat_dispersion_real
_atom_type_scat_dispersion_imag
_atom_type_scat_source
C C .0033 .0016 'International Tables Vol C Tables 4.2.6.8 and 6.1.1.4'
H H .0000 .0000 'International Tables Vol C Tables 4.2.6.8 and 6.1.1.4'
O O .0106 .0060 'International Tables Vol C Tables 4.2.6.8 and 6.1.1.4'
P P .1023 .0942 'International Tables Vol C Tables 4.2.6.8 and 6.1.1.4'
Fe Fe .3463 .8444 'International Tables Vol C Tables 4.2.6.8 and 6.1.1.4'
Ti Ti .2776 .4457 'International Tables Vol C Tables 4.2.6.8 and 6.1.1.4'

loop_
_geom_angle_atom_site_label_1
_geom_angle_atom_site_label_2
_geom_angle_atom_site_label_3
_geom_angle
_geom_angle_publ_flag
O1 Ti O2 60.85(4) yes
C6 P C12 100.71(8) yes
C6 P C18 100.52(8) yes
C12 P C18 101.96(8) yes
C11 O1 Ti 89.68(9) yes
C11 O2 Ti 89.35(9) yes
C2 C1 C5 107.87(15) no
C2 C1 C11 125.91(15) no
C5 C1 C11 126.17(15) no
C3 C2 C1 108.06(16) no
C3 C2 H2 126.0 no
C1 C2 H2 126.0 no
C2 C3 C4 108.24(16) no
C2 C3 H3 125.9 no
C4 C3 H3 125.9 no
C3 C4 C5 108.30(16) no
C3 C4 H4 125.8 no
C5 C4 H4 125.8 no
C4 C5 C1 107.52(16) no
C4 C5 H5 126.2 no
C1 C5 H5 126.2 no
C10 C6 C7 106.90(14) no
C10 C6 P 129.47(13) no
C7 C6 P 123.63(13) no
C8 C7 C6 108.23(15) no
C8 C7 H7 125.9 no
C6 C7 H7 125.9 no
C7 C8 C9 108.29(15) no
C7 C8 H8 125.9 no
C9 C8 H8 125.9 no
C10 C9 C8 107.97(15) no
C10 C9 H9 126.0 no
C8 C9 H9 126.0 no
C9 C10 C6 108.61(15) no
C9 C10 H10 125.7 no
C6 C10 H10 125.7 no
O2 C11 O1 119.18(14) yes
O2 C11 C1 121.10(14) yes
O1 C11 C1 119.59(14) yes
C13 C12 C17 118.40(17) no
C13 C12 P 117.55(14) no
C17 C12 P 124.02(14) no
C14 C13 C12 121.0(2) no
C14 C13 H13 119.5 no
C12 C13 H13 119.5 no
C15 C14 C13 120.2(2) no
C15 C14 H14 119.9 no
C13 C14 H14 119.9 no
C14 C15 C16 120.0(2) no
C14 C15 H15 120.0 no
C16 C15 H15 120.0 no
C15 C16 C17 120.2(2) no
C15 C16 H16 119.9 no
C17 C16 H16 119.9 no
C16 C17 C12 120.17(19) no
C16 C17 H17 119.9 no
C12 C17 H17 119.9 no
C23 C18 C19 118.20(16) no
C23 C18 P 123.72(13) no
C19 C18 P 117.85(13) no
C20 C19 C18 120.65(18) no
C20 C19 H19 119.7 no
C18 C19 H19 119.7 no
C21 C20 C19 120.47(17) no
C21 C20 H20 119.8 no
C19 C20 H20 119.8 no
C20 C21 C22 119.54(17) no
C20 C21 H21 120.2 no
C22 C21 H21 120.2 no
C21 C22 C23 120.18(18) no
C21 C22 H22 119.9 no
C23 C22 H22 119.9 no
C18 C23 C22 120.96(17) no
C18 C23 H23 119.5 no
C22 C23 H23 119.5 no
C31 C30 C34 109.65(15) no
C31 C30 H30 125.2 no
C34 C30 H30 125.2 no
C30 C31 C32 106.76(15) no
C30 C31 C35 126.36(16) no
C32 C31 C35 126.87(16) no
C33 C32 C31 108.12(15) no
C33 C32 C36 125.39(16) no
C31 C32 C36 126.39(17) no
C34 C33 C32 108.50(15) no
C34 C33 C37 126.40(18) no
C32 C33 C37 125.07(17) no
C33 C34 C30 106.96(15) no
C33 C34 C38 126.58(17) no
C30 C34 C38 126.28(17) no
C31 C35 H35A 109.5 no
C31 C35 H35B 109.5 no
H35A C35 H35B 109.5 no
C31 C35 H35C 109.5 no
H35A C35 H35C 109.5 no
H35B C35 H35C 109.5 no
C32 C36 H36A 109.5 no
C32 C36 H36B 109.5 no
H36A C36 H36B 109.5 no
C32 C36 H36C 109.5 no
H36A C36 H36C 109.5 no
H36B C36 H36C 109.5 no
C33 C37 H37A 109.5 no
C33 C37 H37B 109.5 no
H37A C37 H37B 109.5 no
C33 C37 H37C 109.5 no
H37A C37 H37C 109.5 no
H37B C37 H37C 109.5 no
C34 C38 H38A 109.5 no
C34 C38 H38B 109.5 no
H38A C38 H38B 109.5 no
C34 C38 H38C 109.5 no
H38A C38 H38C 109.5 no
H38B C38 H38C 109.5 no
C44 C40 C41 108.95(15) no
C44 C40 H40 125.5 no
C41 C40 H40 125.5 no
Ti C40 H40 118.6 no
C42 C41 C40 107.21(15) no
C42 C41 C45 126.29(17) no
C40 C41 C45 126.18(16) no
C43 C42 C41 108.12(15) no
C43 C42 C46 125.98(16) no
C41 C42 C46 125.87(16) no
C42 C43 C44 108.82(14) no
C42 C43 C47 126.25(16) no
C44 C43 C47 124.78(16) no
C43 C44 C40 106.87(15) no
C43 C44 C48 125.59(16) no
C40 C44 C48 127.47(16) no
C41 C45 H45A 109.5 no
C41 C45 H45B 109.5 no
H45A C45 H45B 109.5 no
C41 C45 H45C 109.5 no
H45A C45 H45C 109.5 no
H45B C45 H45C 109.5 no
C42 C46 H46A 109.5 no
C42 C46 H46B 109.5 no
H46A C46 H46B 109.5 no
C42 C46 H46C 109.5 no
H46A C46 H46C 109.5 no
H46B C46 H46C 109.5 no
C43 C47 H47A 109.5 no
C43 C47 H47B 109.5 no
H47A C47 H47B 109.5 no
C43 C47 H47C 109.5 no
H47A C47 H47C 109.5 no
H47B C47 H47C 109.5 no
C44 C48 H48A 109.5 no
C44 C48 H48B 109.5 no
H48A C48 H48B 109.5 no
C44 C48 H48C 109.5 no
H48A C48 H48C 109.5 no
H48B C48 H48C 109.5 no

loop_
_geom_bond_atom_site_label_1
_geom_bond_atom_site_label_2
_geom_bond_site_symmetry_2
_geom_bond_distance
_geom_bond_publ_flag
Fe C1 . 2.0409(15) yes
Fe C2 . 2.0566(17) yes
Fe C3 . 2.0569(17) yes
Fe C4 . 2.0478(17) yes
Fe C5 . 2.0360(17) yes
Fe C6 . 2.0435(16) yes
Fe C7 . 2.0380(17) yes
Fe C8 . 2.0484(17) yes
Fe C9 . 2.0512(17) yes
Fe C10 . 2.0457(16) yes
Ti O1 . 2.1582(12) yes
Ti O2 . 2.1658(11) yes
Ti C30 . 2.3489(16) yes
Ti C31 . 2.3435(16) yes
Ti C32 . 2.3718(16) yes
Ti C33 . 2.4166(16) yes
Ti C34 . 2.4095(17) yes
Ti C40 . 2.3256(16) yes
Ti C41 . 2.3771(16) yes
Ti C42 . 2.4440(16) yes
Ti C43 . 2.4189(16) yes
Ti C44 . 2.3493(16) yes
P C6 . 1.8122(17) yes
P C12 . 1.8359(18) yes
P C18 . 1.8349(17) yes
O1 C11 . 1.2697(19) yes
O2 C11 . 1.2693(19) yes
C1 C2 . 1.426(2) no
C1 C5 . 1.431(2) no
C1 C11 . 1.474(2) yes
C2 C3 . 1.416(3) no
C2 H2 . .9300 no
C3 C4 . 1.420(3) no
C3 H3 . .9300 no
C4 C5 . 1.423(2) no
C4 H4 . .9300 no
C5 H5 . .9300 no
C6 C10 . 1.433(2) no
C6 C7 . 1.434(2) no
C7 C8 . 1.420(3) no
C7 H7 . .9300 no
C8 C9 . 1.421(3) no
C8 H8 . .9300 no
C9 C10 . 1.417(2) no
C9 H9 . .9300 no
C10 H10 . .9300 no
C12 C13 . 1.395(3) no
C12 C17 . 1.397(3) no
C13 C14 . 1.383(3) no
C13 H13 . .9300 no
C14 C15 . 1.372(4) no
C14 H14 . .9300 no
C15 C16 . 1.386(3) no
C15 H15 . .9300 no
C16 C17 . 1.394(3) no
C16 H16 . .9300 no
C17 H17 . .9300 no
C18 C23 . 1.390(2) no
C18 C19 . 1.395(2) no
C19 C20 . 1.389(3) no
C19 H19 . .9300 no
C20 C21 . 1.380(3) no
C20 H20 . .9300 no
C21 C22 . 1.380(3) no
C21 H21 . .9300 no
C22 C23 . 1.391(3) no
C22 H22 . .9300 no
C23 H23 . .9300 no
C30 C31 . 1.407(2) no
C30 C34 . 1.418(2) no
C30 H30 . .9300 no
C31 C32 . 1.422(2) no
C31 C35 . 1.496(2) no
C32 C33 . 1.420(3) no
C32 C36 . 1.498(2) no
C33 C34 . 1.406(3) no
C33 C37 . 1.505(2) no
C34 C38 . 1.502(3) no
C35 H35A . .9600 no
C35 H35B . .9600 no
C35 H35C . .9600 no
C36 H36A . .9600 no
C36 H36B . .9600 no
C36 H36C . .9600 no
C37 H37A . .9600 no
C37 H37B . .9600 no
C37 H37C . .9600 no
C38 H38A . .9600 no
C38 H38B . .9600 no
C38 H38C . .9600 no
C40 C44 . 1.416(2) no
C40 C41 . 1.421(3) no
C40 H40 . .9300 no
C41 C42 . 1.413(2) no
C41 C45 . 1.506(2) no
C42 C43 . 1.413(2) no
C42 C46 . 1.500(3) no
C43 C44 . 1.415(2) no
C43 C47 . 1.504(2) no
C44 C48 . 1.500(2) no
C45 H45A . .9600 no
C45 H45B . .9600 no
C45 H45C . .9600 no
C46 H46A . .9600 no
C46 H46B . .9600 no
C46 H46C . .9600 no
C47 H47A . .9600 no
C47 H47B . .9600 no
C47 H47C . .9600 no
C48 H48A . .9600 no
C48 H48B . .9600 no
C48 H48C . .9600 no

loop_
_geom_torsion_atom_site_label_1
_geom_torsion_atom_site_label_2
_geom_torsion_atom_site_label_3
_geom_torsion_atom_site_label_4
_geom_torsion
_geom_torsion_publ_flag
O1 Ti O2 C11 5.62(8) no
C5 C1 C2 C3 .07(18) no
C11 C1 C2 C3 177.63(15) no
C1 C2 C3 C4 -.34(19) no
C2 C3 C4 C5 .5(2) no
C3 C4 C5 C1 -.43(19) no
C2 C1 C5 C4 .22(18) no
C11 C1 C5 C4 -177.33(15) no
C18 P C6 C10 -89.32(16) no
C12 P C6 C10 15.14(17) no
C18 P C6 C7 90.99(14) no
C12 P C6 C7 -164.56(14) no
C10 C6 C7 C8 .02(18) no
P C6 C7 C8 179.78(12) no
C6 C7 C8 C9 -.27(19) no
C7 C8 C9 C10 .42(19) no
C8 C9 C10 C6 -.41(19) no
C7 C6 C10 C9 .24(18) no
P C6 C10 C9 -179.50(12) no
Ti O2 C11 O1 -9.59(14) no
Ti O1 C11 C1 -166.29(13) yes
Ti O2 C11 C1 166.26(13) yes
Ti O1 C11 O2 9.62(14) no
C2 C1 C11 O2 165.14(15) no
C2 C1 C11 O1 -19.0(2) yes
C5 C1 C11 O2 -17.7(2) yes
C5 C1 C11 O1 158.10(15) no
C2 C1 C11 Ti -102.5(6) no
C5 C1 C11 Ti 74.6(6) no
O1 Ti C11 O2 -170.31(14) no
O2 Ti C11 O1 170.31(14) no
O1 Ti C11 C1 90.4(6) no
O2 Ti C11 C1 -99.3(6) no
C6 P C12 C13 103.49(14) no
C18 P C12 C13 -153.22(13) no
C6 P C12 C17 -74.77(15) no
C18 P C12 C17 28.53(16) no
C17 C12 C13 C14 1.8(3) no
P C12 C13 C14 -176.57(15) no
C12 C13 C14 C15 -1.3(3) no
C13 C14 C15 C16 .0(3) no
C14 C15 C16 C17 .9(3) no
C15 C16 C17 C12 -.4(3) no
C13 C12 C17 C16 -.9(3) no
P C12 C17 C16 177.31(13) no
C6 P C18 C23 -8.74(17) no
C12 P C18 C23 -112.18(16) no
C6 P C18 C19 176.97(14) no
C12 P C18 C19 73.53(15) no
C23 C18 C19 C20 .4(3) no
P C18 C19 C20 174.99(15) no
C18 C19 C20 C21 -.8(3) no
C19 C20 C21 C22 .7(3) no
C20 C21 C22 C23 -.3(3) no
C19 C18 C23 C22 .1(3) no
P C18 C23 C22 -174.19(14) no
C21 C22 C23 C18 -.1(3) no
C34 C30 C31 C35 178.71(16) no
C30 C31 C32 C33 .26(18) no
C35 C31 C32 C33 -178.54(16) no
C30 C31 C32 C36 176.77(16) no
C35 C31 C32 C36 -2.0(3) no
C31 C32 C33 C34 -.33(18) no
C36 C32 C33 C34 -176.89(16) no
C31 C32 C33 C37 177.95(16) no
C36 C32 C33 C37 1.4(3) no
C32 C33 C34 C30 .27(18) no
C37 C33 C34 C30 -177.99(16) no
C32 C33 C34 C38 175.50(16) no
C37 C33 C34 C38 -2.8(3) no
C31 C30 C34 C33 -.10(19) no
C31 C30 C34 C38 -175.36(16) no
C44 C40 C41 C42 -1.55(18) no
C44 C40 C41 C45 -175.25(16) no
C40 C41 C42 C43 1.14(18) no
C45 C41 C42 C43 174.84(16) no
C40 C41 C42 C46 -177.17(16) no
C45 C41 C42 C46 -3.5(3) no
C41 C42 C43 C44 -.33(18) no
C46 C42 C43 C44 177.98(16) no
C41 C42 C43 C47 -176.09(15) no
C46 C42 C43 C47 2.2(3) no
C42 C43 C44 C40 -.62(18) no
C47 C43 C44 C40 175.22(15) no
C42 C43 C44 C48 -177.76(15) no
C47 C43 C44 C48 -1.9(3) no
C41 C40 C44 C43 1.34(18) no
C41 C40 C44 C48 178.41(16) no
